data_8000033
loop_
_publ_author_name
'Takumi Konno'
'Masafumi Usami'
'Atsushi Toyota'
'Masakazu Hirotsu'
'Tatsuya Kawamoto'

_publ_section_title
;
 Sulfur-bridged Linkage of [Ni(thiolato)2(amine)2]-type Complexes with
 Linear Gold(I) Ions Assisted by Aurophilic Interaction
;
_journal_issue 8
_journal_name_full 'Chemistry Letters'
_journal_page_first 1146
_journal_paper_doi 10.1246/cl.2005.1146
_journal_volume 34
_journal_year 2005
_chemical_formula_moiety 'C8 H24 Au2 Cl2 N4 O8 Ni2 S4 '
_chemical_formula_sum 'C8 H24 Au2 Cl2 N4 Ni2 O8 S4'
_chemical_formula_weight 1014.78
_space_group_IT_number 14
_space_group_name_Hall '-P 2ybc'
_space_group_name_H-M_alt 'P 1 21/c 1'
_symmetry_cell_setting monoclinic
_symmetry_Int_Tables_number 14
_symmetry_space_group_name_Hall '-P 2ybc'
_symmetry_space_group_name_H-M 'P 1 21/c 1'
_cell_angle_alpha 90
_cell_angle_beta 93.45(1)
_cell_angle_gamma 90
_cell_formula_units_Z 2
_cell_length_a 12.578(2)
_cell_length_b 9.806(2)
_cell_length_c 9.623(1)
_cell_measurement_reflns_used 25
_cell_measurement_temperature 296.1
_cell_measurement_theta_max 14.9
_cell_measurement_theta_min 12.6
_cell_volume 1184.7(3)
_computing_cell_refinement WinAFC
_computing_data_collection WinAFC
_computing_data_reduction CrystalStructure
_computing_publication_material 'CrystalStructure Ver. 3.5.1'
_computing_structure_refinement SHELXL
_computing_structure_solution SIR92
_diffrn_measured_fraction_theta_full 0.9990
_diffrn_measured_fraction_theta_max 0.9990
_diffrn_measurement_device_type 'Rigaku AFC7R'
_diffrn_measurement_method \w-2\q
_diffrn_radiation_type 'Mo K\a'
_diffrn_radiation_wavelength 0.7107
_diffrn_reflns_av_R_equivalents 0.050
_diffrn_reflns_limit_h_max 16
_diffrn_reflns_limit_h_min -7
_diffrn_reflns_limit_k_max 5
_diffrn_reflns_limit_k_min -12
_diffrn_reflns_limit_l_max 12
_diffrn_reflns_limit_l_min -12
_diffrn_reflns_number 7058
_diffrn_reflns_theta_full 27.49
_diffrn_reflns_theta_max 27.49
_diffrn_standards_decay_% -1.14
_diffrn_standards_interval_count 150
_diffrn_standards_number 3
_exptl_absorpt_coefficient_mu 14.574
_exptl_absorpt_correction_T_max 0.150
_exptl_absorpt_correction_T_min 0.056
_exptl_absorpt_correction_type psi-scan
_exptl_absorpt_process_details '(North, Phillips & Mathews, 1968)'
_exptl_crystal_colour red
_exptl_crystal_density_diffrn 2.845
_exptl_crystal_density_method 'not measured'
_exptl_crystal_description plate
_exptl_crystal_F_000 952.00
_exptl_crystal_size_max 0.30
_exptl_crystal_size_mid 0.25
_exptl_crystal_size_min 0.13
_refine_diff_density_max 0.96
_refine_diff_density_min -2.25
_refine_ls_extinction_method none
_refine_ls_goodness_of_fit_ref 0.787
_refine_ls_hydrogen_treatment noref
_refine_ls_number_parameters 136
_refine_ls_number_reflns 2722
_refine_ls_R_factor_gt 0.0290
_refine_ls_shift/su_max 0.0020
_refine_ls_structure_factor_coef Fsqd
_refine_ls_weighting_details 'w = 1/[\s^2^(Fo^2^)+(0.1000P)^2^+0.0000P] where P=(Fo^2^+2Fc^2^)/3'
_refine_ls_weighting_scheme calc
_refine_ls_wR_factor_ref 0.1010
_reflns_number_gt 0
_reflns_number_total 2722
_reflns_threshold_expression F^2^>2.0\s(F^2^)
_cod_depositor_comments
;
The following automatic conversions were performed:

'_exptl_absorpt_correction_type' tag value 'psi-scans' was replaced
with 'psi-scan' value.

Automatic conversion script
Id: cif_fix_values 1646 2011-03-28 12:23:43Z adriana 
;
_cod_original_formula_sum 'C8 H24 Au2 Cl2 N4 O8 Ni2 S4 '
_cod_database_code 8000033

loop_
_symmetry_equiv_pos_as_xyz
x,y,z
-x,-y,-z
-x,y+1/2,-z+1/2
x,-y+1/2,z+1/2

loop_
_atom_site_label
_atom_site_type_symbol
_atom_site_fract_x
_atom_site_fract_y
_atom_site_fract_z
_atom_site_U_iso_or_equiv
_atom_site_adp_type
_atom_site_occupancy
_atom_site_symmetry_multiplicity
_atom_site_calc_flag
Au(1) Au 0.95567(2) 0.08330(3) 0.61407(2) 0.0340(1) Uani 1.00 1 d
Ni(1) Ni 0.78701(5) 0.02729(8) 0.32729(7) 0.0251(2) Uani 1.00 1 d
Cl(1) Cl 0.5985(1) -0.0792(2) 0.8305(2) 0.0406(4) Uani 1.00 1 d
S(1) S 0.8373(1) 0.1965(2) 0.4638(2) 0.0331(3) Uani 1.00 1 d
S(2) S 0.9374(1) 0.0325(2) 0.2252(2) 0.0357(3) Uani 1.00 1 d
O(1) O 0.6197(8) -0.1016(7) 0.6885(7) 0.077(2) Uani 1.00 1 d
O(2) O 0.6742(6) 0.0092(8) 0.8996(9) 0.087(2) Uani 1.00 1 d
O(3) O 0.6033(7) -0.2087(7) 0.8998(7) 0.075(2) Uani 1.00 1 d
O(4) O 0.4943(7) -0.025(1) 0.8371(8) 0.115(4) Uani 1.00 1 d
N(1) N 0.6518(4) 0.0281(6) 0.4134(5) 0.032(1) Uani 1.00 1 d
N(2) N 0.7389(5) -0.1167(6) 0.2014(6) 0.038(1) Uani 1.00 1 d
C(1) C 0.7174(5) 0.2108(7) 0.5642(7) 0.040(1) Uani 1.00 1 d
C(2) C 0.6249(5) 0.1640(7) 0.4723(7) 0.040(1) Uani 1.00 1 d
C(3) C 0.9058(6) -0.0915(8) 0.0882(7) 0.047(2) Uani 1.00 1 d
C(4) C 0.8255(6) -0.1916(8) 0.1397(7) 0.046(2) Uani 1.00 1 d
H(1) H 0.7247 0.1543 0.6474 0.0479 Uiso 1.00 1 c
H(2) H 0.7074 0.3028 0.5952 0.0479 Uiso 1.00 1 c
H(3) H 0.6128 0.2283 0.3987 0.0495 Uiso 1.00 1 c
H(4) H 0.5629 0.1572 0.5232 0.0495 Uiso 1.00 1 c
H(5) H 0.8758 -0.0457 0.0064 0.0561 Uiso 1.00 1 c
H(6) H 0.9686 -0.1378 0.0639 0.0561 Uiso 1.00 1 c
H(7) H 0.8599 -0.2504 0.2075 0.0552 Uiso 1.00 1 c
H(8) H 0.7972 -0.2467 0.0637 0.0552 Uiso 1.00 1 c
H(9) H 0.5971 0.0029 0.3446 0.0381 Uiso 1.00 1 c
H(10) H 0.6541 -0.0381 0.4859 0.0381 Uiso 1.00 1 c
H(11) H 0.6975 -0.1790 0.2514 0.0459 Uiso 1.00 1 c
H(12) H 0.6948 -0.0768 0.1281 0.0459 Uiso 1.00 1 c

loop_
_atom_site_aniso_label
_atom_site_aniso_U_11
_atom_site_aniso_U_22
_atom_site_aniso_U_33
_atom_site_aniso_U_12
_atom_site_aniso_U_13
_atom_site_aniso_U_23
Au(1) 0.0232(2) 0.0409(2) 0.0369(2) 0.00023(9) -0.0058(1) -0.00108(9)
Ni(1) 0.0203(3) 0.0283(4) 0.0263(3) 0.0006(3) -0.0027(3) 0.0016(3)
Cl(1) 0.0439(9) 0.0421(8) 0.0348(7) 0.0053(7) -0.0068(6) -0.0036(6)
S(1) 0.0268(7) 0.0317(7) 0.0398(7) -0.0022(6) -0.0059(6) -0.0026(6)
S(2) 0.0239(7) 0.0465(9) 0.0365(7) 0.0014(7) 0.0011(6) 0.0051(7)
O(1) 0.113(7) 0.080(5) 0.040(3) 0.008(4) 0.012(4) 0.002(3)
O(2) 0.089(6) 0.066(4) 0.099(5) -0.011(4) -0.040(4) -0.017(4)
O(3) 0.107(6) 0.057(4) 0.064(4) -0.006(4) 0.018(4) 0.016(3)
O(4) 0.080(6) 0.19(1) 0.071(5) 0.084(6) -0.024(4) -0.036(6)
N(1) 0.025(2) 0.036(3) 0.034(2) -0.004(2) -0.001(2) -0.000(2)
N(2) 0.037(3) 0.036(3) 0.040(3) 0.000(2) -0.000(2) -0.008(2)
C(1) 0.034(3) 0.043(4) 0.043(3) 0.006(3) 0.003(3) -0.008(3)
C(2) 0.028(3) 0.043(4) 0.047(3) 0.008(3) 0.000(3) -0.003(3)
C(3) 0.035(4) 0.071(5) 0.034(3) 0.015(3) 0.003(3) -0.006(3)
C(4) 0.042(4) 0.046(4) 0.049(4) 0.007(3) -0.004(3) -0.012(3)

loop_
_atom_type_symbol
_atom_type_description
_atom_type_scat_dispersion_real
_atom_type_scat_dispersion_imag
_atom_type_scat_source
C C 0.003 0.002
;
International Tables for Crystallography
(1992, Vol. C, Tables 4.2.6.8 and 6.1.1.4)
;
H H 0.000 0.000
;
International Tables for Crystallography
(1992, Vol. C, Table 6.1.1.4)
;
Au Au -2.013 8.802
;
International Tables for Crystallography
(1992, Vol. C, Tables 4.2.6.8 and 6.1.1.4)
;
Cl Cl 0.148 0.159
;
International Tables for Crystallography
(1992, Vol. C, Tables 4.2.6.8 and 6.1.1.4)
;
N N 0.006 0.003
;
International Tables for Crystallography
(1992, Vol. C, Tables 4.2.6.8 and 6.1.1.4)
;
Ni Ni 0.339 1.112
;
International Tables for Crystallography
(1992, Vol. C, Tables 4.2.6.8 and 6.1.1.4)
;
O O 0.011 0.006
;
International Tables for Crystallography
(1992, Vol. C, Tables 4.2.6.8 and 6.1.1.4)
;
S S 0.125 0.123
;
International Tables for Crystallography
(1992, Vol. C, Tables 4.2.6.8 and 6.1.1.4)
;

loop_
_geom_angle_atom_site_label_1
_geom_angle_atom_site_label_2
_geom_angle_atom_site_label_3
_geom_angle
_geom_angle_publ_flag
_geom_angle_site_symmetry_3
S(1) Ni(1) S(2) 91.46(6) yes .
S(1) Ni(1) N(1) 88.3(2) yes .
S(1) Ni(1) N(2) 177.4(2) yes .
S(2) Ni(1) N(1) 177.9(2) yes .
S(2) Ni(1) N(2) 89.0(2) yes .
N(1) Ni(1) N(2) 91.2(2) yes .
O(1) Cl(1) O(2) 112.6(5) yes .
O(1) Cl(1) O(3) 107.7(4) yes .
O(1) Cl(1) O(4) 109.1(5) yes .
O(2) Cl(1) O(3) 108.3(5) yes .
O(2) Cl(1) O(4) 110.2(6) yes .
O(3) Cl(1) O(4) 108.9(6) yes .
C(1) S(1) Au(1) 103.1(2) yes .
C(1) S(1) Ni(1) 99.0(2) yes .
Au(1) S(1) Ni(1) 99.47(6) yes .
C(3) S(2) Ni(1) 98.8(3) yes .
C(2) N(1) H(9) 108.8(5) no .
C(2) N(1) H(10) 109.1(5) no .
C(2) N(1) Ni(1) 113.0(4) yes .
H(9) N(1) H(10) 108.6(5) no .
H(9) N(1) Ni(1) 108.4(4) no .
H(10) N(1) Ni(1) 108.9(4) no .
C(4) N(2) H(11) 109.0(6) no .
C(4) N(2) H(12) 108.6(6) no .
C(4) N(2) Ni(1) 114.0(5) yes .
H(11) N(2) H(12) 109.0(6) no .
H(11) N(2) Ni(1) 108.2(4) no .
H(12) N(2) Ni(1) 108.1(4) no .
C(2) C(1) H(1) 110.1(6) no .
C(2) C(1) H(2) 111.2(6) no .
C(2) C(1) S(1) 107.4(5) yes .
H(1) C(1) H(2) 106.6(6) no .
H(1) C(1) S(1) 110.4(5) no .
H(2) C(1) S(1) 111.2(5) no .
H(3) C(2) H(4) 109.3(7) no .
H(3) C(2) N(1) 109.8(6) no .
H(3) C(2) C(1) 108.7(6) no .
H(4) C(2) N(1) 110.2(6) no .
H(4) C(2) C(1) 110.6(6) no .
N(1) C(2) C(1) 108.2(5) yes .
C(4) C(3) H(5) 109.5(7) no .
C(4) C(3) H(6) 110.6(7) no .
C(4) C(3) S(2) 108.5(5) yes .
H(5) C(3) H(6) 108.1(7) no .
H(5) C(3) S(2) 109.8(6) no .
H(6) C(3) S(2) 110.4(6) no .
H(7) C(4) H(8) 108.2(8) no .
H(7) C(4) N(2) 110.1(6) no .
H(7) C(4) C(3) 109.3(7) no .
H(8) C(4) N(2) 109.8(6) no .
H(8) C(4) C(3) 109.9(7) no .
N(2) C(4) C(3) 109.5(6) yes .
S(1) Au(1) S(2) 175.47(6) yes 75603
Ni(1) S(2) Au(1) 100.02(7) yes 75603

loop_
_geom_bond_atom_site_label_1
_geom_bond_atom_site_label_2
_geom_bond_distance
_geom_bond_publ_flag
Au(1) S(1) 2.298(2) yes
Ni(1) S(1) 2.186(2) yes
Ni(1) S(2) 2.183(2) yes
Ni(1) N(1) 1.936(5) yes
Ni(1) N(2) 1.934(6) yes
Cl(1) O(1) 1.424(7) yes
Cl(1) O(2) 1.422(8) yes
Cl(1) O(3) 1.434(7) yes
Cl(1) O(4) 1.420(9) yes
S(1) C(1) 1.845(7) yes
S(2) C(3) 1.819(8) yes
N(1) C(2) 1.495(9) yes
N(1) H(9) 0.959(5) no
N(1) H(10) 0.952(5) no
N(2) C(4) 1.47(1) yes
N(2) H(11) 0.952(6) no
N(2) H(12) 0.954(6) no
C(1) C(2) 1.491(9) yes
C(1) H(1) 0.974(7) no
C(1) H(2) 0.961(7) no
C(2) H(3) 0.954(7) no
C(2) H(4) 0.949(7) no
C(3) C(4) 1.51(1) yes
C(3) H(5) 0.963(7) no
C(3) H(6) 0.953(8) no
C(4) H(7) 0.955(7) no
C(4) H(8) 0.960(7) no

loop_
_geom_torsion_atom_site_label_1
_geom_torsion_atom_site_label_2
_geom_torsion_atom_site_label_3
_geom_torsion_atom_site_label_4
_geom_torsion
_geom_torsion_publ_flag
S(2) Ni(1) S(1) Au(1) -74.98(5) yes
S(2) Ni(1) S(1) C(1) -179(509) yes
N(1) Ni(1) S(1) Au(1) 107.10(6) yes
N(1) Ni(1) S(1) C(1) 2.1(2) yes
S(1) Ni(1) S(2) C(3) -173.4(3) yes
N(2) Ni(1) S(2) C(3) 4.1(3) yes
S(1) Ni(1) N(1) C(2) 25.8(4) yes
S(1) Ni(1) N(1) H(9) 146.4(4) no
S(1) Ni(1) N(1) H(10) -95.6(4) no
N(2) Ni(1) N(1) C(2) -151.7(4) yes
N(2) Ni(1) N(1) H(9) -31.1(4) no
N(2) Ni(1) N(1) H(10) 86.9(4) no
S(2) Ni(1) N(2) C(4) 22.1(5) yes
S(2) Ni(1) N(2) H(11) 143.4(4) no
S(2) Ni(1) N(2) H(12) -98.7(5) no
N(1) Ni(1) N(2) C(4) -160.0(5) yes
N(1) Ni(1) N(2) H(11) -38.7(4) no
N(1) Ni(1) N(2) H(12) 79.2(5) no
Au(1) S(1) C(1) C(2) -131.0(4) yes
Au(1) S(1) C(1) H(1) -11.0(6) no
Au(1) S(1) C(1) H(2) 107.1(5) no
Ni(1) S(1) C(1) C(2) -29.0(5) yes
Ni(1) S(1) C(1) H(1) 91.0(5) no
Ni(1) S(1) C(1) H(2) -150.9(5) no
Ni(1) S(2) C(3) C(4) -28.4(5) yes
Ni(1) S(2) C(3) H(5) 91.2(6) no
Ni(1) S(2) C(3) H(6) -149.7(6) no
Ni(1) N(1) C(2) C(1) -51.8(6) yes
Ni(1) N(1) C(2) H(3) 66.8(7) no
Ni(1) N(1) C(2) H(4) -172.8(5) no
H(9) N(1) C(2) C(1) -172.2(6) no
H(9) N(1) C(2) H(3) -53.7(8) no
H(9) N(1) C(2) H(4) 66.7(8) no
H(10) N(1) C(2) C(1) 69.5(7) no
H(10) N(1) C(2) H(3) -172.0(6) no
H(10) N(1) C(2) H(4) -51.6(8) no
Ni(1) N(2) C(4) C(3) -46.4(7) yes
Ni(1) N(2) C(4) H(7) 73.8(8) no
Ni(1) N(2) C(4) H(8) -167.1(5) no
H(11) N(2) C(4) C(3) -167.3(7) no
H(11) N(2) C(4) H(7) -47.1(9) no
H(11) N(2) C(4) H(8) 72.0(9) no
H(12) N(2) C(4) C(3) 74.1(8) no
H(12) N(2) C(4) H(7) -165.7(7) no
H(12) N(2) C(4) H(8) -46.6(9) no
S(1) C(1) C(2) N(1) 51.0(7) yes
S(1) C(1) C(2) H(3) -68.3(7) no
S(1) C(1) C(2) H(4) 171.8(6) no
H(1) C(1) C(2) N(1) -69.3(9) no
H(1) C(1) C(2) H(3) 171.5(8) no
H(1) C(1) C(2) H(4) 51(1) no
H(2) C(1) C(2) N(1) 172.8(7) no
H(2) C(1) C(2) H(3) 53(1) no
H(2) C(1) C(2) H(4) -66(1) no
S(2) C(3) C(4) N(2) 48.0(7) yes
S(2) C(3) C(4) H(7) -72.6(8) no
S(2) C(3) C(4) H(8) 168.7(6) no
H(5) C(3) C(4) N(2) -71.8(9) no
H(5) C(3) C(4) H(7) 167.5(9) no
H(5) C(3) C(4) H(8) 48(1) no
H(6) C(3) C(4) N(2) 169.2(7) no
H(6) C(3) C(4) H(7) 48(1) no
H(6) C(3) C(4) H(8) -70(1) no
